data_4027703
loop_
_publ_author_name
'Albrecht Berkessel'
'Sonja S. Vormittag'
'Nils E. Schl\"orer'
'J\"org-M. Neud\"orfl'

_publ_section_title
;
 TEFDDOLs (\a,\a,\a',\a'-Tetrakis(perfluoroaryl/alkyl)-2,2'-dimethyl
 -1,3-dioxolane-4,5-dimethanols): Highly Fluorinated Chiral H-Bond Donors
 and Br\/onsted Acids with Distinct H-Bonding Patterns and Supramolecular
 Architectures
;
_journal_name_full 'Journal of Organic Chemistry'
_journal_page_first 10145
_journal_page_last 10157
_journal_paper_doi 10.1021/jo301609g
_journal_volume 77
_journal_year 2012
_chemical_absolute_configuration ad
_chemical_formula_moiety 'C7 H8 Cl2 O4'
_chemical_formula_sum 'C7 H8 Cl2 O4'
_chemical_formula_weight 227.03
_chemical_name_systematic
; 
 ? 
;
_space_group_IT_number 5
_symmetry_cell_setting monoclinic
_symmetry_space_group_name_Hall 'C 2y'
_symmetry_space_group_name_H-M 'C 1 2 1'
_atom_sites_solution_hydrogens geom
_atom_sites_solution_primary direct
_atom_sites_solution_secondary difmap
_audit_creation_method SHELXL-97
_cell_angle_alpha 90.00
_cell_angle_beta 129.481(4)
_cell_angle_gamma 90.00
_cell_formula_units_Z 4
_cell_length_a 14.2526(12)
_cell_length_b 8.9791(10)
_cell_length_c 9.7106(5)
_cell_measurement_reflns_used 2376
_cell_measurement_temperature 100(2)
_cell_measurement_theta_max 27.00
_cell_measurement_theta_min 2.72
_cell_volume 959.17(15)
_computing_cell_refinement 'Nonius DENZO (Otwinowski, Minor 1997)'
_computing_data_collection 'Nonius COLLECT'
_computing_data_reduction 'Nonius DENZO (Otwinowski, Minor 1997)'
_computing_molecular_graphics 'SCHAKAL99 (E. Keller 1999)'
_computing_publication_material 'PLATON (A. L. Spek 1980-2004)'
_computing_structure_refinement 'SHELXL-97 (Sheldrick, 1997)'
_computing_structure_solution 'SHELXS-97 (Sheldrick, 1997)'
_diffrn_ambient_temperature 100(2)
_diffrn_measured_fraction_theta_full 0.979
_diffrn_measured_fraction_theta_max 0.979
_diffrn_measurement_device_type 'Nonius KappaCCD'
_diffrn_measurement_method Phi/Omega-Scans
_diffrn_radiation_monochromator graphite
_diffrn_radiation_source 'fine-focus sealed tube'
_diffrn_radiation_type MoK\a
_diffrn_radiation_wavelength 0.71073
_diffrn_reflns_av_R_equivalents 0.0202
_diffrn_reflns_av_sigmaI/netI 0.0468
_diffrn_reflns_limit_h_max 18
_diffrn_reflns_limit_h_min -13
_diffrn_reflns_limit_k_max 11
_diffrn_reflns_limit_k_min -10
_diffrn_reflns_limit_l_max 9
_diffrn_reflns_limit_l_min -12
_diffrn_reflns_number 2376
_diffrn_reflns_theta_full 27.00
_diffrn_reflns_theta_max 27.00
_diffrn_reflns_theta_min 2.72
_exptl_absorpt_coefficient_mu 0.655
_exptl_absorpt_correction_type none
_exptl_crystal_colour colourless
_exptl_crystal_density_diffrn 1.572
_exptl_crystal_description prism
_exptl_crystal_F_000 464
_exptl_crystal_size_max .3
_exptl_crystal_size_mid .2
_exptl_crystal_size_min .1
_refine_diff_density_max 0.219
_refine_diff_density_min -0.290
_refine_diff_density_rms 0.059
_refine_ls_abs_structure_details 'Flack H D (1983), Acta Cryst. A39, 876-881'
_refine_ls_abs_structure_Flack -0.08(6)
_refine_ls_extinction_method none
_refine_ls_goodness_of_fit_ref 1.025
_refine_ls_hydrogen_treatment mixed
_refine_ls_matrix_type full
_refine_ls_number_parameters 135
_refine_ls_number_reflns 1734
_refine_ls_number_restraints 1
_refine_ls_restrained_S_all 1.025
_refine_ls_R_factor_all 0.0341
_refine_ls_R_factor_gt 0.0301
_refine_ls_shift/su_max 0.001
_refine_ls_shift/su_mean 0.000
_refine_ls_structure_factor_coef Fsqd
_refine_ls_weighting_details 'calc w=1/[\s^2^(Fo^2^)+(0.0303P)^2^+0.0000P] where P=(Fo^2^+2Fc^2^)/3'
_refine_ls_weighting_scheme calc
_refine_ls_wR_factor_gt 0.0652
_refine_ls_wR_factor_ref 0.0664
_reflns_number_gt 1588
_reflns_number_total 1734
_reflns_threshold_expression >2sigma(I)
_cod_data_source_file jo301609g_si_012.cif
_cod_data_source_block ccdc827655
_cod_original_cell_volume 959.17(14)
_cod_database_code 4027703

loop_
_symmetry_equiv_pos_as_xyz
'x, y, z'
'-x, y, -z'
'x+1/2, y+1/2, z'
'-x+1/2, y+1/2, -z'

loop_
_atom_site_label
_atom_site_type_symbol
_atom_site_fract_x
_atom_site_fract_y
_atom_site_fract_z
_atom_site_U_iso_or_equiv
_atom_site_adp_type
_atom_site_occupancy
_atom_site_symmetry_multiplicity
_atom_site_calc_flag
_atom_site_refinement_flags
Cl1 Cl 0.34538(5) 0.19438(7) -0.04973(8) 0.02606(16) Uani 1 1 d .
O1 O 0.28424(16) 0.4650(2) -0.0414(2) 0.0297(5) Uani 1 1 d .
O2 O 0.51881(15) 0.58528(18) 0.1335(2) 0.0197(4) Uani 1 1 d .
C1 C 0.3645(2) 0.3900(3) -0.0069(3) 0.0194(5) Uani 1 1 d .
C2 C 0.4929(2) 0.4374(3) 0.0727(3) 0.0167(5) Uani 1 1 d .
H2 H 0.546(2) 0.367(3) 0.166(3) 0.024(7) Uiso 1 1 d .
C3 C 0.5000 0.6825(4) 0.0000 0.0198(7) Uani 1 2 d S
C4 C 0.3871(2) 0.7753(3) -0.0850(3) 0.0270(6) Uani 1 1 d .
H4A H 0.3165 0.7096 -0.1403 0.029(7) Uiso 1 1 calc R
H4B H 0.3751 0.8400 -0.1762 0.039(9) Uiso 1 1 calc R
H4C H 0.3962 0.8365 0.0065 0.042(9) Uiso 1 1 calc R
Cl2 Cl 0.36715(7) -0.09692(7) 0.50845(10) 0.03291(18) Uani 1 1 d .
O3 O 0.34577(14) 0.1667(2) 0.5965(2) 0.0269(4) Uani 1 1 d .
O4 O 0.54696(15) 0.29058(18) 0.6499(2) 0.0167(3) Uani 1 1 d .
C5 C 0.4030(2) 0.0948(3) 0.5723(3) 0.0195(5) Uani 1 1 d .
C6 C 0.5138(2) 0.1430(3) 0.5919(3) 0.0167(5) Uani 1 1 d .
H6 H 0.585(2) 0.071(3) 0.683(3) 0.024(7) Uiso 1 1 d .
C7 C 0.5000 0.3894(4) 0.5000 0.0174(7) Uani 1 2 d S
C8 C 0.6042(2) 0.4816(3) 0.5431(3) 0.0256(6) Uani 1 1 d .
H8A H 0.6657 0.4158 0.5602 0.030(8) Uiso 1 1 calc R
H8B H 0.6404 0.5385 0.6526 0.050(10) Uiso 1 1 calc R
H8C H 0.5742 0.5503 0.4444 0.021(7) Uiso 1 1 calc R

loop_
_atom_site_aniso_label
_atom_site_aniso_U_11
_atom_site_aniso_U_22
_atom_site_aniso_U_33
_atom_site_aniso_U_23
_atom_site_aniso_U_13
_atom_site_aniso_U_12
Cl1 0.0325(3) 0.0217(3) 0.0253(3) -0.0062(3) 0.0190(3) -0.0113(3)
O1 0.0271(10) 0.0320(12) 0.0362(10) 0.0035(9) 0.0230(8) 0.0044(9)
O2 0.0285(8) 0.0120(9) 0.0189(8) -0.0014(7) 0.0152(7) -0.0014(7)
C1 0.0232(12) 0.0212(14) 0.0171(12) -0.0006(10) 0.0143(10) -0.0015(11)
C2 0.0216(11) 0.0123(13) 0.0164(13) -0.0012(9) 0.0121(11) -0.0003(10)
C3 0.0291(16) 0.0141(17) 0.0176(16) 0.000 0.0156(14) 0.000
C4 0.0347(14) 0.0170(14) 0.0294(14) 0.0061(11) 0.0204(12) 0.0083(11)
Cl2 0.0502(4) 0.0190(3) 0.0496(4) -0.0098(3) 0.0411(4) -0.0130(3)
O3 0.0283(9) 0.0264(11) 0.0352(10) -0.0062(8) 0.0244(8) -0.0036(8)
O4 0.0217(8) 0.0117(9) 0.0147(8) 0.0016(7) 0.0106(7) -0.0010(7)
C5 0.0243(12) 0.0181(13) 0.0164(12) -0.0003(10) 0.0130(10) -0.0026(11)
C6 0.0193(12) 0.0134(13) 0.0181(12) -0.0020(9) 0.0123(11) -0.0014(9)
C7 0.0240(16) 0.0136(17) 0.0114(15) 0.000 0.0098(13) 0.000
C8 0.0289(14) 0.0214(14) 0.0188(14) -0.0012(11) 0.0116(12) -0.0104(12)

loop_
_atom_type_symbol
_atom_type_description
_atom_type_scat_dispersion_real
_atom_type_scat_dispersion_imag
_atom_type_scat_source
C C 0.0033 0.0016 'International Tables Vol C Tables 4.2.6.8 and 6.1.1.4'
H H 0.0000 0.0000 'International Tables Vol C Tables 4.2.6.8 and 6.1.1.4'
Cl Cl 0.1484 0.1585 'International Tables Vol C Tables 4.2.6.8 and 6.1.1.4'
O O 0.0106 0.0060 'International Tables Vol C Tables 4.2.6.8 and 6.1.1.4'

loop_
_geom_angle_atom_site_label_1
_geom_angle_atom_site_label_2
_geom_angle_atom_site_label_3
_geom_angle
_geom_angle_site_symmetry_1
_geom_angle_site_symmetry_3
C2 O2 C3 110.28(18) . .
O1 C1 C2 128.3(2) . .
O1 C1 Cl1 121.28(19) . .
C2 C1 Cl1 110.41(17) . .
O2 C2 C1 112.81(19) . .
O2 C2 C2 103.34(12) . 2_655
C1 C2 C2 110.4(2) . 2_655
O2 C2 H2 112.6(16) . .
C1 C2 H2 106.0(15) . .
C2 C2 H2 111.9(15) 2_655 .
O2 C3 O2 105.4(3) . 2_655
O2 C3 C4 110.51(12) . .
O2 C3 C4 108.62(12) 2_655 .
O2 C3 C4 108.62(12) . 2_655
O2 C3 C4 110.51(12) 2_655 2_655
C4 C3 C4 113.0(3) . 2_655
C3 C4 H4A 109.5 . .
C3 C4 H4B 109.5 . .
H4A C4 H4B 109.5 . .
C3 C4 H4C 109.5 . .
H4A C4 H4C 109.5 . .
H4B C4 H4C 109.5 . .
C6 O4 C7 110.64(17) . .
O3 C5 C6 127.8(2) . .
O3 C5 Cl2 121.04(19) . .
C6 C5 Cl2 111.14(17) . .
O4 C6 C5 112.15(19) . .
O4 C6 C6 103.55(12) . 2_656
C5 C6 C6 111.6(2) . 2_656
O4 C6 H6 110.4(15) . .
C5 C6 H6 107.5(14) . .
C6 C6 H6 111.7(14) 2_656 .
O4 C7 O4 104.8(3) . 2_656
O4 C7 C8 108.16(12) . .
O4 C7 C8 110.96(12) 2_656 .
O4 C7 C8 110.96(12) . 2_656
O4 C7 C8 108.16(12) 2_656 2_656
C8 C7 C8 113.5(3) . 2_656
C7 C8 H8A 109.5 . .
C7 C8 H8B 109.5 . .
H8A C8 H8B 109.5 . .
C7 C8 H8C 109.5 . .
H8A C8 H8C 109.5 . .
H8B C8 H8C 109.5 . .

loop_
_geom_bond_atom_site_label_1
_geom_bond_atom_site_label_2
_geom_bond_distance
_geom_bond_site_symmetry_2
Cl1 C1 1.786(3) .
O1 C1 1.178(3) .
O2 C2 1.403(3) .
O2 C3 1.439(3) .
C1 C2 1.525(3) .
C2 C2 1.550(5) 2_655
C2 H2 0.96(3) .
C3 O2 1.439(3) 2_655
C3 C4 1.509(3) .
C3 C4 1.509(3) 2_655
C4 H4A 0.9800 .
C4 H4B 0.9800 .
C4 H4C 0.9800 .
Cl2 C5 1.791(3) .
O3 C5 1.175(3) .
O4 C6 1.399(3) .
O4 C7 1.454(3) .
C5 C6 1.527(3) .
C6 C6 1.565(4) 2_656
C6 H6 1.04(3) .
C7 O4 1.454(3) 2_656
C7 C8 1.509(3) .
C7 C8 1.509(3) 2_656
C8 H8A 0.9800 .
C8 H8B 0.9800 .
C8 H8C 0.9800 .

loop_
_geom_torsion_atom_site_label_1
_geom_torsion_atom_site_label_2
_geom_torsion_atom_site_label_3
_geom_torsion_atom_site_label_4
_geom_torsion
_geom_torsion_site_symmetry_4
C3 O2 C2 C1 -96.75(19) .
C3 O2 C2 C2 22.4(3) 2_655
O1 C1 C2 O2 9.9(3) .
Cl1 C1 C2 O2 -171.13(15) .
O1 C1 C2 C2 -105.1(2) 2_655
Cl1 C1 C2 C2 73.83(16) 2_655
C2 O2 C3 O2 -9.47(12) 2_655
C2 O2 C3 C4 107.7(2) .
C2 O2 C3 C4 -127.9(2) 2_655
C7 O4 C6 C5 -98.86(19) .
C7 O4 C6 C6 21.6(3) 2_656
O3 C5 C6 O4 1.5(3) .
Cl2 C5 C6 O4 -177.19(15) .
O3 C5 C6 C6 -114.1(2) 2_656
Cl2 C5 C6 C6 67.16(16) 2_656
C6 O4 C7 O4 -9.18(11) 2_656
C6 O4 C7 C8 -127.6(2) .
C6 O4 C7 C8 107.3(2) 2_656
